data_7210818
loop_
_publ_author_name
'Zhao, Yi'
'Liang, Li-Li'
'Chen, Kai'
'Zhang, Ting'
'Xiao, Xin'
'Zhang, Yun-Qian'
'Tao, Zhu'
'Xue, Sai-Feng'
'Zhu, Qian-Jiang'

_publ_section_title
;
 Inorganic anion-aided coordination of lanthanide metal ions to
 cucurbituril and supramolecular self-assembly: potential applications in
 the separation of light lanthanides
;
_journal_issue 39
_journal_name_full CrystEngComm
_journal_page_first 7987
_journal_paper_doi 10.1039/c3ce40568k
_journal_volume 15
_journal_year 2013
_chemical_formula_sum 'C36 H124 Cl10 N24 O56 Tb2 Zn2'
_chemical_formula_weight 2592.67
_chemical_name_systematic
;
?
;
_space_group_IT_number 14
_symmetry_cell_setting monoclinic
_symmetry_space_group_name_Hall '-P 2ybc'
_symmetry_space_group_name_H-M 'P 1 21/c 1'
_atom_sites_solution_hydrogens geom
_atom_sites_solution_primary direct
_atom_sites_solution_secondary difmap
_audit_creation_method SHELXL-97
_cell_angle_alpha 90.00
_cell_angle_beta 95.463(3)
_cell_angle_gamma 90.00
_cell_formula_units_Z 4
_cell_length_a 10.3566(9)
_cell_length_b 27.003(3)
_cell_length_c 28.938(3)
_cell_measurement_temperature 223(2)
_cell_volume 8056.0(14)
_computing_structure_refinement 'SHELXL-97 (Sheldrick, 1997)'
_diffrn_ambient_temperature 223(2)
_diffrn_measured_fraction_theta_full 0.986
_diffrn_measured_fraction_theta_max 0.986
_diffrn_measurement_device_type 'Bruker CCD Area Detector'
_diffrn_measurement_method '\f and \w scan'
_diffrn_radiation_monochromator graphite
_diffrn_radiation_source 'fine-focus sealed tube'
_diffrn_radiation_type MoK\a
_diffrn_radiation_wavelength 0.71073
_diffrn_reflns_av_R_equivalents 0.0770
_diffrn_reflns_av_sigmaI/netI 0.0628
_diffrn_reflns_limit_h_max 12
_diffrn_reflns_limit_h_min -12
_diffrn_reflns_limit_k_max 33
_diffrn_reflns_limit_k_min -32
_diffrn_reflns_limit_l_max 32
_diffrn_reflns_limit_l_min -34
_diffrn_reflns_number 74424
_diffrn_reflns_theta_full 26.00
_diffrn_reflns_theta_max 26.00
_diffrn_reflns_theta_min 1.03
_exptl_absorpt_coefficient_mu 2.785
_exptl_absorpt_correction_T_max 0.6801
_exptl_absorpt_correction_T_min 0.5668
_exptl_absorpt_correction_type multi-scan
_exptl_absorpt_process_details 'SADABS (Bruker, 2008)'
_exptl_crystal_colour colorless
_exptl_crystal_density_diffrn 2.138
_exptl_crystal_density_method 'not measured'
_exptl_crystal_description prism
_exptl_crystal_F_000 5264
_exptl_crystal_size_max 0.23
_exptl_crystal_size_mid 0.18
_exptl_crystal_size_min 0.15
_platon_squeeze_details
;
;
_refine_diff_density_max 2.206
_refine_diff_density_min -2.420
_refine_diff_density_rms 0.256
_refine_ls_extinction_method none
_refine_ls_goodness_of_fit_ref 1.048
_refine_ls_hydrogen_treatment constr
_refine_ls_matrix_type full
_refine_ls_number_parameters 835
_refine_ls_number_reflns 15592
_refine_ls_number_restraints 0
_refine_ls_restrained_S_all 1.048
_refine_ls_R_factor_all 0.1098
_refine_ls_R_factor_gt 0.0960
_refine_ls_shift/su_max 0.001
_refine_ls_shift/su_mean 0.000
_refine_ls_structure_factor_coef Fsqd
_refine_ls_weighting_details 'calc w=1/[\s^2^(Fo^2^)+(0.1431P)^2^+131.5981P] where P=(Fo^2^+2Fc^2^)/3'
_refine_ls_weighting_scheme calc
_refine_ls_wR_factor_gt 0.2589
_refine_ls_wR_factor_ref 0.2689
_reflns_number_gt 12494
_reflns_number_total 15592
_reflns_threshold_expression >2sigma(I)
_cod_data_source_file c3ce40568k.txt
_cod_data_source_block p309
_cod_original_cell_volume 8056.0(13)
_cod_original_sg_symbol_H-M 'P 21/c'
_cod_database_code 7210818

loop_
_symmetry_equiv_pos_as_xyz
'x, y, z'
'-x, y+1/2, -z+1/2'
'-x, -y, -z'
'x, -y-1/2, z-1/2'

loop_
_atom_site_label
_atom_site_type_symbol
_atom_site_fract_x
_atom_site_fract_y
_atom_site_fract_z
_atom_site_U_iso_or_equiv
_atom_site_adp_type
_atom_site_occupancy
_atom_site_symmetry_multiplicity
_atom_site_calc_flag
_atom_site_refinement_flags
Cl9 Cl 1.4840(3) 0.2527(2) 0.62141(12) 0.0685(12) Uani 1 1 d .
Cl10 Cl 0.0164(4) 0.2458(2) 0.12118(13) 0.0814(15) Uani 1 1 d .
Cl1 Cl 1.2553(4) -0.10623(14) 0.38185(13) 0.0592(10) Uani 1 1 d .
Cl2 Cl 1.0383(9) -0.0232(3) 0.3075(3) 0.143(3) Uani 1 1 d .
Cl3 Cl 1.2898(7) 0.0273(3) 0.3891(4) 0.155(4) Uani 1 1 d .
Cl4 Cl 1.0081(10) -0.0364(3) 0.4346(4) 0.193(5) Uani 1 1 d .
Cl5 Cl 0.2301(6) 0.6127(2) 0.37414(16) 0.0886(16) Uani 1 1 d .
Cl6 Cl 0.4620(9) 0.5447(3) 0.3094(3) 0.156(4) Uani 1 1 d .
Cl7 Cl 0.4699(13) 0.5313(5) 0.4353(3) 0.244(8) Uani 1 1 d .
Cl8 Cl 0.2091(10) 0.4787(4) 0.3639(7) 0.285(10) Uani 1 1 d .
Zn1 Zn 1.1461(2) -0.03487(8) 0.37866(9) 0.0765(6) Uani 1 1 d .
Zn2 Zn 0.3410(3) 0.54306(8) 0.36980(9) 0.0836(7) Uani 1 1 d .
O1W O 0.2441(8) 0.3527(3) 0.2280(3) 0.041(2) Uani 1 1 d .
O2W O 0.2851(7) 0.1943(3) 0.2854(3) 0.0352(18) Uani 1 1 d .
O3W O 0.4345(9) 0.2591(4) 0.3444(3) 0.052(2) Uani 1 1 d .
O4W O 0.2202(8) 0.3204(4) 0.3378(3) 0.042(2) Uani 1 1 d .
O5W O 0.2563(8) 0.2540(4) 0.1944(3) 0.048(2) Uani 1 1 d .
O6W O 1.2783(8) 0.1888(4) 0.4043(3) 0.046(2) Uani 1 1 d .
O7W O 1.2516(8) 0.1557(3) 0.5115(3) 0.044(2) Uani 1 1 d .
O8W O 1.0647(9) 0.2499(4) 0.3967(3) 0.050(2) Uani 1 1 d .
O9W O 1.2149(7) 0.3136(3) 0.4570(3) 0.0375(18) Uani 1 1 d .
O10W O 1.2430(8) 0.2543(4) 0.5476(3) 0.045(2) Uani 1 1 d .
Tb1 Tb 0.30386(4) 0.28134(2) 0.274082(17) 0.02685(17) Uani 1 1 d .
Tb2 Tb 1.19316(4) 0.227826(19) 0.468039(17) 0.02625(17) Uani 1 1 d .
C1 C 0.5471(9) 0.3750(4) 0.2905(4) 0.0282(16) Uani 1 1 d .
C2 C 0.7098(10) 0.4323(4) 0.3066(4) 0.031(2) Uani 1 1 d .
H2 H 0.6950 0.4683 0.3021 0.037 Uiso 1 1 calc R
C3 C 0.7299(10) 0.4072(4) 0.2617(4) 0.030(2) Uani 1 1 d .
H3 H 0.7372 0.4312 0.2363 0.036 Uiso 1 1 calc R
C4 C 0.9069(10) 0.3904(4) 0.3146(4) 0.034(3) Uani 1 1 d .
C5 C 0.5883(9) 0.3448(4) 0.2128(4) 0.0278(13) Uani 1 1 d .
H5A H 0.6134 0.3625 0.1854 0.033 Uiso 1 1 calc R
H5B H 0.4947 0.3387 0.2081 0.033 Uiso 1 1 calc R
C6 C 0.9216(9) 0.3556(4) 0.2379(4) 0.0278(13) Uani 1 1 d .
H6A H 0.9064 0.3740 0.2087 0.033 Uiso 1 1 calc R
H6B H 1.0142 0.3582 0.2483 0.033 Uiso 1 1 calc R
C7 C 0.5972(10) 0.2554(4) 0.2295(4) 0.028(2) Uani 1 1 d .
C8 C 0.7766(10) 0.2884(4) 0.1991(4) 0.027(2) Uani 1 1 d .
H8 H 0.7781 0.3017 0.1673 0.033 Uiso 1 1 calc R
C9 C 0.7882(9) 0.2316(4) 0.1998(4) 0.024(2) Uani 1 1 d .
H9 H 0.7895 0.2177 0.1682 0.029 Uiso 1 1 calc R
C10 C 0.9681(10) 0.2649(4) 0.2438(4) 0.026(2) Uani 1 1 d .
C11 C 0.6245(10) 0.1661(4) 0.2224(4) 0.032(2) Uani 1 1 d .
H11A H 0.6433 0.1493 0.1938 0.038 Uiso 1 1 calc R
H11B H 0.5301 0.1669 0.2231 0.038 Uiso 1 1 calc R
C12 C 0.9683(9) 0.1735(4) 0.2332(4) 0.0278(13) Uani 1 1 d .
H12A H 0.9507 0.1559 0.2037 0.033 Uiso 1 1 calc R
H12B H 1.0626 0.1768 0.2394 0.033 Uiso 1 1 calc R
C13 C 0.6102(11) 0.1220(4) 0.2950(4) 0.035(3) Uani 1 1 d .
C14 C 0.8046(9) 0.1127(4) 0.2623(4) 0.026(2) Uani 1 1 d .
H14 H 0.8080 0.0908 0.2350 0.032 Uiso 1 1 calc R
C15 C 0.8104(10) 0.0828(4) 0.3084(4) 0.031(2) Uani 1 1 d .
H15 H 0.8256 0.0472 0.3027 0.037 Uiso 1 1 calc R
C16 C 0.9829(10) 0.1389(4) 0.3135(4) 0.027(2) Uani 1 1 d .
C17 C 0.6347(11) 0.0645(4) 0.3619(4) 0.034(2) Uani 1 1 d .
H17A H 0.5399 0.0629 0.3567 0.041 Uiso 1 1 calc R
H17B H 0.6675 0.0305 0.3622 0.041 Uiso 1 1 calc R
C18 C 0.9682(10) 0.0848(4) 0.3811(4) 0.031(2) Uani 1 1 d .
H18A H 0.9629 0.0486 0.3797 0.037 Uiso 1 1 calc R
H18B H 1.0601 0.0936 0.3870 0.037 Uiso 1 1 calc R
C19 C 0.5884(10) 0.1170(4) 0.4282(4) 0.035(3) Uani 1 1 d .
C20 C 0.7870(10) 0.0765(4) 0.4347(4) 0.030(2) Uani 1 1 d .
H20 H 0.8019 0.0404 0.4387 0.036 Uiso 1 1 calc R
C21 C 0.7678(10) 0.1023(4) 0.4814(4) 0.028(2) Uani 1 1 d .
H21 H 0.7623 0.0783 0.5070 0.034 Uiso 1 1 calc R
C22 C 0.9508(9) 0.1343(4) 0.4512(4) 0.0282(16) Uani 1 1 d .
C23 C 0.5730(10) 0.1531(4) 0.5058(4) 0.030(2) Uani 1 1 d .
H23A H 0.4802 0.1507 0.4957 0.036 Uiso 1 1 calc R
H23B H 0.5887 0.1352 0.5353 0.036 Uiso 1 1 calc R
C24 C 0.9097(10) 0.1638(4) 0.5284(4) 0.031(2) Uani 1 1 d .
H24A H 1.0034 0.1697 0.5331 0.037 Uiso 1 1 calc R
H24B H 0.8844 0.1460 0.5557 0.037 Uiso 1 1 calc R
C25 C 0.5290(9) 0.2426(4) 0.4991(4) 0.027(2) Uani 1 1 d .
C26 C 0.7197(9) 0.2204(4) 0.5429(4) 0.023(2) Uani 1 1 d .
H26 H 0.7183 0.2075 0.5749 0.028 Uiso 1 1 calc R
C27 C 0.7099(10) 0.2774(4) 0.5417(4) 0.026(2) Uani 1 1 d .
H27 H 0.7088 0.2915 0.5732 0.031 Uiso 1 1 calc R
C28 C 0.8990(9) 0.2537(4) 0.5127(4) 0.027(2) Uani 1 1 d .
C29 C 0.5285(10) 0.3337(4) 0.5083(4) 0.027(2) Uani 1 1 d .
H29A H 0.5409 0.3515 0.5379 0.032 Uiso 1 1 calc R
H29B H 0.4351 0.3291 0.5006 0.032 Uiso 1 1 calc R
C30 C 0.8709(10) 0.3427(4) 0.5197(4) 0.030(2) Uani 1 1 d .
H30A H 0.9653 0.3425 0.5191 0.036 Uiso 1 1 calc R
H30B H 0.8514 0.3591 0.5484 0.036 Uiso 1 1 calc R
C31 C 0.5160(10) 0.3698(4) 0.4288(4) 0.027(2) Uani 1 1 d .
C32 C 0.6904(9) 0.3951(4) 0.4800(4) 0.026(2) Uani 1 1 d .
H32 H 0.6852 0.4164 0.5076 0.031 Uiso 1 1 calc R
C33 C 0.6884(10) 0.4262(4) 0.4348(4) 0.028(2) Uani 1 1 d .
H33 H 0.6721 0.4617 0.4404 0.033 Uiso 1 1 calc R
C34 C 0.8895(10) 0.3857(4) 0.4466(4) 0.032(2) Uani 1 1 d .
C35 C 0.5288(10) 0.4235(4) 0.3617(4) 0.031(2) Uani 1 1 d .
H35A H 0.5326 0.4597 0.3638 0.037 Uiso 1 1 calc R
H35B H 0.4373 0.4141 0.3562 0.037 Uiso 1 1 calc R
C36 C 0.8638(11) 0.4446(4) 0.3805(4) 0.036(3) Uani 1 1 d .
H36A H 0.8305 0.4786 0.3802 0.043 Uiso 1 1 calc R
H36B H 0.9585 0.4463 0.3860 0.043 Uiso 1 1 calc R
N1 N 0.5953(8) 0.4079(3) 0.3221(3) 0.0271(18) Uani 1 1 d .
N2 N 0.6163(8) 0.3752(3) 0.2531(3) 0.0279(19) Uani 1 1 d .
N3 N 0.8299(9) 0.4228(4) 0.3355(3) 0.033(2) Uani 1 1 d .
N4 N 0.8482(8) 0.3790(3) 0.2723(3) 0.0280(19) Uani 1 1 d .
N5 N 0.6565(8) 0.2977(3) 0.2170(3) 0.0265(18) Uani 1 1 d .
N6 N 0.6720(8) 0.2160(3) 0.2217(3) 0.0240(18) Uani 1 1 d .
N7 N 0.8901(8) 0.3039(3) 0.2290(3) 0.0280(19) Uani 1 1 d .
N8 N 0.9115(8) 0.2225(3) 0.2287(3) 0.0244(18) Uani 1 1 d .
N9 N 0.6810(8) 0.1377(3) 0.2620(3) 0.032(2) Uani 1 1 d .
N10 N 0.6833(9) 0.0907(4) 0.3230(4) 0.035(2) Uani 1 1 d .
N11 N 0.9202(8) 0.1442(3) 0.2698(3) 0.030(2) Uani 1 1 d .
N12 N 0.9195(8) 0.1045(3) 0.3361(3) 0.0285(19) Uani 1 1 d .
N13 N 0.6699(8) 0.0865(3) 0.4069(3) 0.032(2) Uani 1 1 d .
N14 N 0.6479(8) 0.1290(3) 0.4706(3) 0.030(2) Uani 1 1 d .
N15 N 0.9012(8) 0.1017(3) 0.4196(3) 0.0267(18) Uani 1 1 d .
N16 N 0.8821(8) 0.1337(3) 0.4887(3) 0.0272(13) Uani 1 1 d .
N17 N 0.6067(8) 0.2046(3) 0.5134(3) 0.0261(18) Uani 1 1 d .
N18 N 0.5890(8) 0.2859(3) 0.5138(3) 0.030(2) Uani 1 1 d .
N19 N 0.8431(8) 0.2110(3) 0.5249(3) 0.0280(19) Uani 1 1 d .
N20 N 0.8253(8) 0.2925(3) 0.5201(3) 0.0272(13) Uani 1 1 d .
N21 N 0.5803(8) 0.3643(3) 0.4718(3) 0.0283(19) Uani 1 1 d .
N22 N 0.5806(8) 0.4031(3) 0.4051(3) 0.031(2) Uani 1 1 d .
N23 N 0.8135(8) 0.3707(3) 0.4807(3) 0.0294(19) Uani 1 1 d .
N24 N 0.8145(8) 0.4182(3) 0.4184(3) 0.032(2) Uani 1 1 d .
O1 O 0.4477(7) 0.3491(3) 0.2949(3) 0.0348(13) Uani 1 1 d .
O2 O 0.4906(7) 0.2529(3) 0.2447(3) 0.0316(17) Uani 1 1 d .
O3 O 0.4964(8) 0.1333(3) 0.2990(3) 0.043(2) Uani 1 1 d .
O4 O 0.4824(8) 0.1295(4) 0.4117(3) 0.054(3) Uani 1 1 d .
O5 O 0.4205(7) 0.2398(3) 0.4771(3) 0.0348(13) Uani 1 1 d .
O6 O 0.4154(7) 0.3486(3) 0.4141(3) 0.0371(18) Uani 1 1 d .
O7 O 1.0162(9) 0.3788(4) 0.3314(4) 0.061(3) Uani 1 1 d .
O8 O 1.0739(7) 0.2689(3) 0.2661(3) 0.0314(17) Uani 1 1 d .
O9 O 1.0832(7) 0.1594(3) 0.3291(3) 0.0368(19) Uani 1 1 d .
O10 O 1.0471(7) 0.1614(3) 0.4464(3) 0.0383(19) Uani 1 1 d .
O11 O 1.0059(7) 0.2555(3) 0.4978(3) 0.0347(17) Uani 1 1 d .
O12 O 1.0001(8) 0.3757(3) 0.4421(3) 0.044(2) Uani 1 1 d .

loop_
_atom_site_aniso_label
_atom_site_aniso_U_11
_atom_site_aniso_U_22
_atom_site_aniso_U_33
_atom_site_aniso_U_23
_atom_site_aniso_U_13
_atom_site_aniso_U_12
Cl9 0.0342(18) 0.134(4) 0.0374(18) 0.007(2) 0.0013(14) -0.014(2)
Cl10 0.038(2) 0.169(5) 0.0365(19) 0.007(2) -0.0004(15) -0.015(3)
Cl1 0.078(3) 0.0516(19) 0.051(2) 0.0053(15) 0.0212(19) 0.0098(17)
Cl2 0.165(7) 0.118(5) 0.136(6) -0.032(4) -0.039(5) 0.074(5)
Cl3 0.090(4) 0.081(4) 0.295(12) -0.037(5) 0.030(6) -0.019(3)
Cl4 0.206(9) 0.153(7) 0.246(10) 0.122(7) 0.164(8) 0.116(7)
Cl5 0.132(5) 0.080(3) 0.061(3) 0.009(2) 0.044(3) 0.033(3)
Cl6 0.223(9) 0.124(5) 0.141(6) 0.060(5) 0.121(6) 0.102(6)
Cl7 0.304(14) 0.300(14) 0.115(6) -0.069(7) -0.038(7) 0.243(13)
Cl8 0.129(7) 0.144(8) 0.61(3) -0.119(13) 0.186(12) -0.055(6)
Zn1 0.0822(15) 0.0596(11) 0.0896(15) -0.0011(10) 0.0186(12) 0.0088(10)
Zn2 0.0974(17) 0.0653(13) 0.0918(16) 0.0002(11) 0.0286(13) 0.0167(12)
O1W 0.032(4) 0.053(5) 0.036(4) 0.017(4) 0.000(3) -0.006(4)
O2W 0.019(4) 0.033(4) 0.055(5) -0.001(4) 0.009(3) -0.001(3)
O3W 0.039(5) 0.065(6) 0.049(5) 0.017(5) -0.005(4) -0.004(4)
O4W 0.030(4) 0.067(6) 0.027(4) -0.006(4) -0.004(3) 0.005(4)
O5W 0.027(4) 0.088(7) 0.028(4) -0.010(4) 0.000(3) 0.009(4)
O6W 0.034(5) 0.059(5) 0.043(5) -0.013(4) -0.004(4) 0.006(4)
O7W 0.032(4) 0.056(5) 0.041(5) 0.016(4) -0.005(4) -0.003(4)
O8W 0.034(5) 0.066(6) 0.049(5) 0.015(5) -0.008(4) -0.006(4)
O9W 0.021(4) 0.042(4) 0.051(5) 0.000(4) 0.014(3) 0.005(3)
O10W 0.025(4) 0.079(6) 0.031(4) -0.011(4) 0.001(3) 0.008(4)
Tb1 0.0111(3) 0.0427(3) 0.0269(3) 0.0012(2) 0.00239(18) -0.00141(19)
Tb2 0.0112(3) 0.0412(3) 0.0264(3) 0.0011(2) 0.00216(18) -0.00179(18)
C1 0.009(3) 0.039(4) 0.037(4) 0.010(3) 0.005(3) 0.007(3)
C2 0.020(5) 0.030(5) 0.042(6) -0.003(5) 0.001(4) 0.007(4)
C3 0.020(5) 0.024(5) 0.047(7) 0.006(4) 0.009(5) -0.004(4)
C4 0.020(5) 0.030(5) 0.054(7) -0.004(5) 0.008(5) 0.003(4)
C5 0.010(3) 0.037(3) 0.039(3) -0.001(3) 0.010(2) -0.003(2)
C6 0.010(3) 0.037(3) 0.039(3) -0.001(3) 0.010(2) -0.003(2)
C7 0.016(5) 0.035(5) 0.031(5) 0.000(4) -0.007(4) 0.002(4)
C8 0.016(5) 0.032(5) 0.033(6) 0.004(4) -0.004(4) 0.002(4)
C9 0.009(4) 0.035(5) 0.027(5) 0.003(4) 0.002(4) -0.001(4)
C10 0.015(5) 0.037(5) 0.026(5) -0.001(4) 0.000(4) -0.002(4)
C11 0.018(5) 0.036(6) 0.041(6) 0.005(5) 0.001(4) -0.002(4)
C12 0.010(3) 0.037(3) 0.039(3) -0.001(3) 0.010(2) -0.003(2)
C13 0.027(6) 0.026(5) 0.051(7) 0.001(5) -0.007(5) -0.007(4)
C14 0.009(4) 0.027(5) 0.043(6) -0.008(4) 0.000(4) 0.001(4)
C15 0.017(5) 0.033(5) 0.042(6) -0.011(5) 0.009(4) -0.006(4)
C16 0.017(5) 0.033(5) 0.033(6) -0.006(4) 0.007(4) 0.004(4)
C17 0.024(6) 0.036(6) 0.041(6) 0.006(5) 0.003(5) -0.010(4)
C18 0.013(5) 0.036(5) 0.043(6) -0.005(5) 0.000(4) 0.010(4)
C19 0.019(5) 0.034(6) 0.052(7) -0.003(5) 0.007(5) -0.004(4)
C20 0.016(5) 0.033(5) 0.041(6) 0.005(5) -0.002(4) 0.004(4)
C21 0.020(5) 0.033(5) 0.031(6) 0.002(4) 0.000(4) 0.009(4)
C22 0.009(3) 0.039(4) 0.037(4) 0.010(3) 0.005(3) 0.007(3)
C23 0.021(5) 0.029(5) 0.041(6) -0.003(4) 0.013(4) 0.002(4)
C24 0.024(5) 0.037(6) 0.030(6) 0.003(4) -0.005(4) 0.009(4)
C25 0.015(5) 0.039(6) 0.028(5) 0.008(4) 0.006(4) -0.009(4)
C26 0.009(4) 0.038(5) 0.025(5) -0.002(4) 0.010(4) 0.001(4)
C27 0.018(5) 0.029(5) 0.030(6) -0.009(4) -0.003(4) 0.003(4)
C28 0.006(4) 0.044(6) 0.030(5) -0.001(5) 0.003(4) -0.003(4)
C29 0.021(5) 0.037(5) 0.024(5) -0.002(4) 0.006(4) 0.007(4)
C30 0.017(5) 0.039(6) 0.034(6) 0.001(5) 0.000(4) -0.002(4)
C31 0.018(5) 0.032(5) 0.033(6) -0.004(4) 0.006(4) 0.006(4)
C32 0.014(5) 0.032(5) 0.031(5) -0.009(4) 0.003(4) -0.002(4)
C33 0.016(5) 0.026(5) 0.042(6) -0.008(4) 0.006(4) 0.004(4)
C34 0.020(5) 0.036(6) 0.040(6) -0.004(5) -0.001(5) 0.003(4)
C35 0.015(5) 0.033(5) 0.045(7) -0.002(5) 0.012(4) 0.008(4)
C36 0.022(5) 0.034(6) 0.053(7) 0.000(5) 0.005(5) -0.014(4)
N1 0.017(4) 0.034(5) 0.031(5) -0.001(4) 0.005(3) 0.002(3)
N2 0.012(4) 0.038(5) 0.035(5) 0.002(4) 0.007(3) -0.002(3)
N3 0.020(5) 0.039(5) 0.042(6) -0.010(4) 0.009(4) 0.002(4)
N4 0.007(4) 0.034(5) 0.044(5) -0.006(4) 0.006(3) 0.001(3)
N5 0.011(4) 0.038(5) 0.031(5) 0.006(4) 0.003(3) -0.002(3)
N6 0.009(4) 0.033(4) 0.030(5) -0.002(4) 0.005(3) 0.003(3)
N7 0.009(4) 0.026(4) 0.050(6) 0.004(4) 0.009(4) 0.001(3)
N8 0.017(4) 0.031(4) 0.025(4) -0.006(3) -0.002(3) 0.004(3)
N9 0.015(4) 0.038(5) 0.043(5) 0.008(4) 0.001(4) 0.001(4)
N10 0.019(5) 0.037(5) 0.049(6) 0.010(4) 0.004(4) 0.004(4)
N11 0.018(4) 0.035(5) 0.036(5) 0.003(4) -0.004(4) -0.009(4)
N12 0.022(4) 0.033(5) 0.031(5) 0.003(4) 0.005(4) -0.005(4)
N13 0.017(4) 0.030(4) 0.047(6) -0.005(4) -0.003(4) 0.001(3)
N14 0.020(4) 0.033(5) 0.038(5) -0.002(4) 0.004(4) -0.002(4)
N15 0.016(4) 0.035(5) 0.030(5) -0.003(4) 0.008(3) -0.003(3)
N16 0.010(3) 0.037(3) 0.035(3) 0.004(3) 0.005(2) -0.002(2)
N17 0.013(4) 0.033(4) 0.034(5) -0.005(4) 0.007(3) -0.005(3)
N18 0.008(4) 0.038(5) 0.043(5) 0.004(4) -0.001(4) -0.002(3)
N19 0.015(4) 0.033(5) 0.037(5) -0.002(4) 0.005(4) 0.002(3)
N20 0.010(3) 0.037(3) 0.035(3) 0.004(3) 0.005(2) -0.002(2)
N21 0.021(4) 0.033(4) 0.032(5) -0.006(4) 0.008(4) -0.008(4)
N22 0.020(4) 0.036(5) 0.035(5) -0.009(4) 0.003(4) -0.007(4)
N23 0.012(4) 0.039(5) 0.037(5) 0.002(4) 0.002(3) -0.005(3)
N24 0.018(4) 0.039(5) 0.043(6) 0.005(4) 0.020(4) 0.000(4)
O1 0.012(2) 0.044(3) 0.048(3) 0.000(3) 0.004(2) -0.010(2)
O2 0.014(4) 0.044(4) 0.038(4) 0.005(3) 0.011(3) 0.001(3)
O3 0.021(4) 0.053(5) 0.057(5) 0.008(4) 0.012(4) 0.003(4)
O4 0.028(5) 0.071(6) 0.059(6) -0.019(5) -0.013(4) 0.020(4)
O5 0.012(2) 0.044(3) 0.048(3) 0.000(3) 0.004(2) -0.010(2)
O6 0.023(4) 0.050(5) 0.039(5) 0.001(4) 0.005(3) -0.007(3)
O7 0.026(5) 0.081(7) 0.072(7) -0.031(6) -0.007(5) 0.018(5)
O8 0.018(4) 0.033(4) 0.041(4) -0.003(3) -0.006(3) 0.004(3)
O9 0.023(4) 0.064(5) 0.024(4) -0.006(4) 0.004(3) -0.015(4)
O10 0.019(4) 0.057(5) 0.039(4) -0.006(4) 0.002(3) -0.013(4)
O11 0.017(4) 0.046(4) 0.041(4) 0.005(4) 0.006(3) 0.006(3)
O12 0.026(4) 0.046(5) 0.063(6) 0.009(4) 0.018(4) 0.009(4)

loop_
_atom_type_symbol
_atom_type_description
_atom_type_scat_dispersion_real
_atom_type_scat_dispersion_imag
_atom_type_scat_source
C C 0.0033 0.0016 'International Tables Vol C Tables 4.2.6.8 and 6.1.1.4'
H H 0.0000 0.0000 'International Tables Vol C Tables 4.2.6.8 and 6.1.1.4'
N N 0.0061 0.0033 'International Tables Vol C Tables 4.2.6.8 and 6.1.1.4'
O O 0.0106 0.0060 'International Tables Vol C Tables 4.2.6.8 and 6.1.1.4'
Cl Cl 0.1484 0.1585 'International Tables Vol C Tables 4.2.6.8 and 6.1.1.4'
Zn Zn 0.2839 1.4301 'International Tables Vol C Tables 4.2.6.8 and 6.1.1.4'
Tb Tb -0.1723 4.1537 'International Tables Vol C Tables 4.2.6.8 and 6.1.1.4'

loop_
_geom_angle_atom_site_label_1
_geom_angle_atom_site_label_2
_geom_angle_atom_site_label_3
_geom_angle
_geom_angle_site_symmetry_1
_geom_angle_site_symmetry_3
Cl1 Zn1 Cl3 108.2(2) . .
Cl1 Zn1 Cl4 107.9(2) . .
Cl3 Zn1 Cl4 111.9(4) . .
Cl1 Zn1 Cl2 111.2(2) . .
Cl3 Zn1 Cl2 106.3(4) . .
Cl4 Zn1 Cl2 111.3(4) . .
Cl8 Zn2 Cl5 110.7(4) . .
Cl8 Zn2 Cl7 105.6(7) . .
Cl5 Zn2 Cl7 110.1(3) . .
Cl8 Zn2 Cl6 110.0(5) . .
Cl5 Zn2 Cl6 111.0(2) . .
Cl7 Zn2 Cl6 109.2(4) . .
O2 Tb1 O4W 144.8(3) . .
O2 Tb1 O2W 78.8(3) . .
O4W Tb1 O2W 107.0(3) . .
O2 Tb1 O1W 104.0(3) . .
O4W Tb1 O1W 88.9(3) . .
O2W Tb1 O1W 148.4(3) . .
O2 Tb1 O8 140.9(3) . 1_455
O4W Tb1 O8 72.6(3) . 1_455
O2W Tb1 O8 77.4(2) . 1_455
O1W Tb1 O8 81.8(3) . 1_455
O2 Tb1 O1 79.9(3) . .
O4W Tb1 O1 74.3(3) . .
O2W Tb1 O1 140.7(3) . .
O1W Tb1 O1 69.4(3) . .
O8 Tb1 O1 136.0(3) 1_455 .
O2 Tb1 O3W 78.9(3) . .
O4W Tb1 O3W 70.7(3) . .
O2W Tb1 O3W 71.6(3) . .
O1W Tb1 O3W 140.0(3) . .
O8 Tb1 O3W 121.3(3) 1_455 .
O1 Tb1 O3W 72.1(3) . .
O2 Tb1 O5W 69.6(3) . .
O4W Tb1 O5W 145.3(3) . .
O2W Tb1 O5W 79.6(3) . .
O1W Tb1 O5W 72.4(3) . .
O8 Tb1 O5W 75.9(3) 1_455 .
O1 Tb1 O5W 122.4(3) . .
O3W Tb1 O5W 140.7(4) . .
O11 Tb2 O9W 80.1(3) . .
O11 Tb2 O5 140.7(3) . 1_655
O9W Tb2 O5 76.9(3) . 1_655
O11 Tb2 O6W 145.0(3) . .
O9W Tb2 O6W 106.6(3) . .
O5 Tb2 O6W 72.9(3) 1_655 .
O11 Tb2 O7W 104.4(3) . .
O9W Tb2 O7W 149.3(3) . .
O5 Tb2 O7W 81.5(3) 1_655 .
O6W Tb2 O7W 87.3(3) . .
O11 Tb2 O10 78.9(3) . .
O9W Tb2 O10 140.3(3) . .
O5 Tb2 O10 136.9(3) 1_655 .
O6W Tb2 O10 74.6(3) . .
O7W Tb2 O10 69.2(3) . .
O11 Tb2 O10W 70.3(3) . .
O9W Tb2 O10W 79.9(3) . .
O5 Tb2 O10W 74.6(3) 1_655 .
O6W Tb2 O10W 144.3(3) . .
O7W Tb2 O10W 73.5(3) . .
O10 Tb2 O10W 122.9(3) . .
O11 Tb2 O8W 80.0(3) . .
O9W Tb2 O8W 72.2(3) . .
O5 Tb2 O8W 121.4(3) 1_655 .
O6W Tb2 O8W 70.2(3) . .
O7W Tb2 O8W 138.4(3) . .
O10 Tb2 O8W 71.3(3) . .
O10W Tb2 O8W 142.1(3) . .
O1 C1 N1 123.7(10) . .
O1 C1 N2 125.6(10) . .
N1 C1 N2 110.6(9) . .
N3 C2 N1 114.7(9) . .
N3 C2 C3 103.7(8) . .
N1 C2 C3 104.2(8) . .
N3 C2 H2 111.2 . .
N1 C2 H2 111.2 . .
C3 C2 H2 111.2 . .
N4 C3 N2 112.1(8) . .
N4 C3 C2 103.9(9) . .
N2 C3 C2 103.9(9) . .
N4 C3 H3 112.1 . .
N2 C3 H3 112.1 . .
C2 C3 H3 112.1 . .
O7 C4 N4 128.3(11) . .
O7 C4 N3 122.9(11) . .
N4 C4 N3 108.4(9) . .
N2 C5 N5 112.0(9) . .
N2 C5 H5A 109.2 . .
N5 C5 H5A 109.2 . .
N2 C5 H5B 109.2 . .
N5 C5 H5B 109.2 . .
H5A C5 H5B 107.9 . .
N7 C6 N4 114.6(8) . .
N7 C6 H6A 108.6 . .
N4 C6 H6A 108.6 . .
N7 C6 H6B 108.6 . .
N4 C6 H6B 108.6 . .
H6A C6 H6B 107.6 . .
O2 C7 N6 124.6(10) . .
O2 C7 N5 125.8(10) . .
N6 C7 N5 109.6(9) . .
N5 C8 N7 114.9(9) . .
N5 C8 C9 104.0(8) . .
N7 C8 C9 102.9(8) . .
N5 C8 H8 111.5 . .
N7 C8 H8 111.5 . .
C9 C8 H8 111.5 . .
N6 C9 N8 114.0(8) . .
N6 C9 C8 103.0(8) . .
N8 C9 C8 103.6(8) . .
N6 C9 H9 111.9 . .
N8 C9 H9 111.9 . .
C8 C9 H9 111.9 . .
O8 C10 N8 126.2(10) . .
O8 C10 N7 124.6(10) . .
N8 C10 N7 109.1(8) . .
N6 C11 N9 113.3(9) . .
N6 C11 H11A 108.9 . .
N9 C11 H11A 108.9 . .
N6 C11 H11B 108.9 . .
N9 C11 H11B 108.9 . .
H11A C11 H11B 107.7 . .
N11 C12 N8 113.6(9) . .
N11 C12 H12A 108.8 . .
N8 C12 H12A 108.8 . .
N11 C12 H12B 108.8 . .
N8 C12 H12B 108.8 . .
H12A C12 H12B 107.7 . .
O3 C13 N9 125.9(11) . .
O3 C13 N10 125.8(12) . .
N9 C13 N10 108.3(10) . .
N9 C14 N11 116.1(8) . .
N9 C14 C15 102.1(9) . .
N11 C14 C15 102.2(8) . .
N9 C14 H14 111.9 . .
N11 C14 H14 111.9 . .
C15 C14 H14 111.9 . .
N10 C15 N12 117.7(9) . .
N10 C15 C14 102.3(9) . .
N12 C15 C14 103.3(8) . .
N10 C15 H15 110.9 . .
N12 C15 H15 110.9 . .
C14 C15 H15 110.9 . .
O9 C16 N12 124.8(10) . .
O9 C16 N11 127.0(10) . .
N12 C16 N11 108.1(9) . .
N13 C17 N10 114.9(9) . .
N13 C17 H17A 108.5 . .
N10 C17 H17A 108.5 . .
N13 C17 H17B 108.5 . .
N10 C17 H17B 108.5 . .
H17A C17 H17B 107.5 . .
N15 C18 N12 115.2(8) . .
N15 C18 H18A 108.5 . .
N12 C18 H18A 108.5 . .
N15 C18 H18B 108.5 . .
N12 C18 H18B 108.5 . .
H18A C18 H18B 107.5 . .
O4 C19 N14 127.6(11) . .
O4 C19 N13 124.6(11) . .
N14 C19 N13 107.8(9) . .
N13 C20 N15 114.5(9) . .
N13 C20 C21 103.6(8) . .
N15 C20 C21 102.9(8) . .
N13 C20 H20 111.8 . .
N15 C20 H20 111.8 . .
C21 C20 H20 111.8 . .
N14 C21 N16 114.2(9) . .
N14 C21 C20 102.5(8) . .
N16 C21 C20 102.6(9) . .
N14 C21 H21 112.2 . .
N16 C21 H21 112.2 . .
C20 C21 H21 112.2 . .
O10 C22 N15 124.6(10) . .
O10 C22 N16 125.3(10) . .
N15 C22 N16 110.0(9) . .
N17 C23 N14 112.9(9) . .
N17 C23 H23A 109.0 . .
N14 C23 H23A 109.0 . .
N17 C23 H23B 109.0 . .
N14 C23 H23B 109.0 . .
H23A C23 H23B 107.8 . .
N16 C24 N19 113.0(8) . .
N16 C24 H24A 109.0 . .
N19 C24 H24A 109.0 . .
N16 C24 H24B 109.0 . .
N19 C24 H24B 109.0 . .
H24A C24 H24B 107.8 . .
O5 C25 N17 126.7(10) . .
O5 C25 N18 125.0(10) . .
N17 C25 N18 108.4(8) . .
N17 C26 N19 115.4(8) . .
N17 C26 C27 103.5(8) . .
N19 C26 C27 103.0(8) . .
N17 C26 H26 111.5 . .
N19 C26 H26 111.5 . .
C27 C26 H26 111.5 . .
N18 C27 N20 114.8(9) . .
N18 C27 C26 102.9(8) . .
N20 C27 C26 103.5(8) . .
N18 C27 H27 111.7 . .
N20 C27 H27 111.7 . .
C26 C27 H27 111.7 . .
O11 C28 N20 125.4(10) . .
O11 C28 N19 123.3(10) . .
N20 C28 N19 111.3(9) . .
N18 C29 N21 113.3(8) . .
N18 C29 H29A 108.9 . .
N21 C29 H29A 108.9 . .
N18 C29 H29B 108.9 . .
N21 C29 H29B 108.9 . .
H29A C29 H29B 107.7 . .
N20 C30 N23 113.1(8) . .
N20 C30 H30A 109.0 . .
N23 C30 H30A 109.0 . .
N20 C30 H30B 109.0 . .
N23 C30 H30B 109.0 . .
H30A C30 H30B 107.8 . .
O6 C31 N22 125.4(10) . .
O6 C31 N21 126.3(10) . .
N22 C31 N21 108.3(9) . .
N21 C32 N23 115.6(9) . .
N21 C32 C33 103.4(8) . .
N23 C32 C33 101.6(8) . .
N21 C32 H32 111.8 . .
N23 C32 H32 111.8 . .
C33 C32 H32 111.8 . .
N24 C33 N22 113.6(9) . .
N24 C33 C32 104.8(8) . .
N22 C33 C32 102.2(8) . .
N24 C33 H33 111.9 . .
N22 C33 H33 111.9 . .
C32 C33 H33 111.9 . .
O12 C34 N23 129.1(11) . .
O12 C34 N24 124.5(11) . .
N23 C34 N24 106.4(9) . .
N22 C35 N1 114.5(8) . .
N22 C35 H35A 108.6 . .
N1 C35 H35A 108.6 . .
N22 C35 H35B 108.6 . .
N1 C35 H35B 108.6 . .
H35A C35 H35B 107.6 . .
N3 C36 N24 114.3(9) . .
N3 C36 H36A 108.7 . .
N24 C36 H36A 108.7 . .
N3 C36 H36B 108.7 . .
N24 C36 H36B 108.7 . .
H36A C36 H36B 107.6 . .
C1 N1 C35 123.8(9) . .
C1 N1 C2 110.6(9) . .
C35 N1 C2 124.7(9) . .
C1 N2 C5 124.5(9) . .
C1 N2 C3 110.1(9) . .
C5 N2 C3 125.1(9) . .
C4 N3 C36 124.1(10) . .
C4 N3 C2 111.3(9) . .
C36 N3 C2 124.6(9) . .
C4 N4 C3 111.7(9) . .
C4 N4 C6 120.0(8) . .
C3 N4 C6 124.8(9) . .
C7 N5 C8 112.5(9) . .
C7 N5 C5 121.9(8) . .
C8 N5 C5 124.2(8) . .
C7 N6 C11 122.3(9) . .
C7 N6 C9 110.7(8) . .
C11 N6 C9 124.8(9) . .
C10 N7 C6 124.6(9) . .
C10 N7 C8 112.5(8) . .
C6 N7 C8 122.6(8) . .
C10 N8 C12 126.0(8) . .
C10 N8 C9 111.7(8) . .
C12 N8 C9 121.7(8) . .
C13 N9 C14 113.3(9) . .
C13 N9 C11 121.7(9) . .
C14 N9 C11 122.8(9) . .
C13 N10 C15 113.2(10) . .
C13 N10 C17 123.4(10) . .
C15 N10 C17 123.3(9) . .
C16 N11 C12 124.3(8) . .
C16 N11 C14 112.5(9) . .
C12 N11 C14 122.9(9) . .
C16 N12 C15 113.7(9) . .
C16 N12 C18 123.1(9) . .
C15 N12 C18 122.5(9) . .
C19 N13 C20 113.0(10) . .
C19 N13 C17 122.7(9) . .
C20 N13 C17 124.2(9) . .
C19 N14 C21 112.4(9) . .
C19 N14 C23 120.1(9) . .
C21 N14 C23 124.4(9) . .
C22 N15 C18 123.7(9) . .
C22 N15 C20 111.9(9) . .
C18 N15 C20 122.9(9) . .
C22 N16 C24 124.4(9) . .
C22 N16 C21 111.9(9) . .
C24 N16 C21 123.4(9) . .
C25 N17 C23 124.0(9) . .
C25 N17 C26 112.6(8) . .
C23 N17 C26 122.9(9) . .
C25 N18 C29 123.4(8) . .
C25 N18 C27 112.4(9) . .
C29 N18 C27 123.5(9) . .
C28 N19 C26 111.1(8) . .
C28 N19 C24 123.8(9) . .
C26 N19 C24 124.0(9) . .
C28 N20 C30 123.3(9) . .
C28 N20 C27 110.9(8) . .
C30 N20 C27 123.4(9) . .
C31 N21 C32 114.0(9) . .
C31 N21 C29 122.2(9) . .
C32 N21 C29 123.4(9) . .
C31 N22 C35 122.8(9) . .
C31 N22 C33 111.6(9) . .
C35 N22 C33 123.2(9) . .
C34 N23 C32 115.0(9) . .
C34 N23 C30 119.6(9) . .
C32 N23 C30 123.5(9) . .
C34 N24 C36 122.9(9) . .
C34 N24 C33 111.9(9) . .
C36 N24 C33 124.8(9) . .
C1 O1 Tb1 153.0(8) . .
C7 O2 Tb1 157.4(8) . .
C25 O5 Tb2 155.3(7) . 1_455
C10 O8 Tb1 153.8(8) . 1_655
C22 O10 Tb2 154.0(8) . .
C28 O11 Tb2 158.8(8) . .

loop_
_geom_bond_atom_site_label_1
_geom_bond_atom_site_label_2
_geom_bond_distance
_geom_bond_site_symmetry_2
Cl1 Zn1 2.232(4) .
Cl2 Zn1 2.270(7) .
Cl3 Zn1 2.244(7) .
Cl4 Zn1 2.259(7) .
Cl5 Zn2 2.213(5) .
Cl6 Zn2 2.245(6) .
Cl7 Zn2 2.235(9) .
Cl8 Zn2 2.208(9) .
O1W Tb1 2.390(8) .
O2W Tb1 2.383(8) .
O3W Tb1 2.410(9) .
O4W Tb1 2.358(8) .
O5W Tb1 2.427(8) .
O6W Tb2 2.366(9) .
O7W Tb2 2.367(8) .
O8W Tb2 2.421(8) .
O9W Tb2 2.353(8) .
O10W Tb2 2.418(8) .
Tb1 O2 2.317(7) .
Tb1 O8 2.395(7) 1_455
Tb1 O1 2.400(7) .
Tb2 O11 2.318(8) .
Tb2 O5 2.366(7) 1_655
Tb2 O10 2.391(8) .
C1 O1 1.262(13) .
C1 N1 1.336(14) .
C1 N2 1.354(14) .
C2 N3 1.454(14) .
C2 N1 1.463(14) .
C2 C3 1.497(16) .
C2 H2 0.9900 .
C3 N4 1.450(13) .
C3 N2 1.461(13) .
C3 H3 0.9900 .
C4 O7 1.229(14) .
C4 N4 1.350(15) .
C4 N3 1.364(14) .
C5 N2 1.433(14) .
C5 N5 1.455(14) .
C5 H5A 0.9800 .
C5 H5B 0.9800 .
C6 N7 1.451(13) .
C6 N4 1.452(13) .
C6 H6A 0.9800 .
C6 H6B 0.9800 .
C7 O2 1.228(13) .
C7 N6 1.348(13) .
C7 N5 1.362(14) .
C8 N5 1.414(14) .
C8 N7 1.453(13) .
C8 C9 1.537(14) .
C8 H8 0.9900 .
C9 N6 1.472(13) .
C9 N8 1.478(12) .
C9 H9 0.9900 .
C10 O8 1.222(12) .
C10 N8 1.340(13) .
C10 N7 1.372(13) .
C11 N6 1.436(14) .
C11 N9 1.455(14) .
C11 H11A 0.9800 .
C11 H11B 0.9800 .
C12 N11 1.448(14) .
C12 N8 1.449(13) .
C12 H12A 0.9800 .
C12 H12B 0.9800 .
C13 O3 1.234(14) .
C13 N9 1.327(16) .
C13 N10 1.352(14) .
C14 N9 1.447(12) .
C14 N11 1.467(12) .
C14 C15 1.553(16) .
C14 H14 0.9900 .
C15 N10 1.436(14) .
C15 N12 1.446(13) .
C15 H15 0.9900 .
C16 O9 1.225(13) .
C16 N12 1.344(14) .
C16 N11 1.374(14) .
C17 N13 1.447(15) .
C17 N10 1.458(15) .
C17 H17A 0.9800 .
C17 H17B 0.9800 .
C18 N15 1.444(14) .
C18 N12 1.450(14) .
C18 H18A 0.9800 .
C18 H18B 0.9800 .
C19 O4 1.203(14) .
C19 N14 1.359(15) .
C19 N13 1.369(15) .
C20 N13 1.416(13) .
C20 N15 1.466(14) .
C20 C21 1.551(16) .
C20 H20 0.9900 .
C21 N14 1.444(13) .
C21 N16 1.455(13) .
C21 H21 0.9900 .
C22 O10 1.255(13) .
C22 N15 1.335(14) .
C22 N16 1.353(13) .
C23 N17 1.445(13) .
C23 N14 1.487(14) .
C23 H23A 0.9800 .
C23 H23B 0.9800 .
C24 N16 1.415(14) .
C24 N19 1.448(13) .
C24 H24A 0.9800 .
C24 H24B 0.9800 .
C25 O5 1.240(12) .
C25 N17 1.345(14) .
C25 N18 1.372(14) .
C26 N17 1.446(13) .
C26 N19 1.448(12) .
C26 C27 1.544(14) .
C26 H26 0.9900 .
C27 N18 1.442(12) .
C27 N20 1.458(14) .
C27 H27 0.9900 .
C28 O11 1.227(13) .
C28 N20 1.326(14) .
C28 N19 1.352(14) .
C29 N18 1.436(13) .
C29 N21 1.482(14) .
C29 H29A 0.9800 .
C29 H29B 0.9800 .
C30 N20 1.435(14) .
C30 N23 1.441(14) .
C30 H30A 0.9800 .
C30 H30B 0.9800 .
C31 O6 1.229(13) .
C31 N22 1.349(14) .
C31 N21 1.362(14) .
C32 N21 1.413(12) .
C32 N23 1.434(13) .
C32 C33 1.552(15) .
C32 H32 0.9900 .
C33 N24 1.448(13) .
C33 N22 1.480(13) .
C33 H33 0.9900 .
C34 O12 1.196(14) .
C34 N23 1.378(15) .
C34 N24 1.387(14) .
C35 N22 1.428(14) .
C35 N1 1.455(13) .
C35 H35A 0.9800 .
C35 H35B 0.9800 .
C36 N3 1.442(15) .
C36 N24 1.441(15) .
C36 H36A 0.9800 .
C36 H36B 0.9800 .
O5 Tb2 2.366(7) 1_455
O8 Tb1 2.395(7) 1_655

loop_
_platon_squeeze_void_nr
_platon_squeeze_void_average_x
_platon_squeeze_void_average_y
_platon_squeeze_void_average_z
_platon_squeeze_void_volume
_platon_squeeze_void_count_electrons
_platon_squeeze_void_content
1 -0.005 0.000 -0.005 997 584 ' '
2 0.748 0.246 0.871 87 47 ' '
3 0.748 0.254 0.371 87 46 ' '
4 0.617 0.500 0.117 997 585 ' '
5 0.252 0.746 0.629 87 45 ' '
6 0.252 0.754 0.129 87 45 ' '
